data_4125764
loop_
_publ_author_name
'Deb, Arghya'
'Hazra, Avijit'
'Peng, Qian'
'Paton, Robert S.'
'Maiti, Debabrata'

_publ_section_title
;
 Detailed Mechanistic Studies on Palladium-Catalyzed Selective C-H
 Olefination with Aliphatic Alkenes: A Significant Influence of Proton
 Shuttling.
;
_journal_issue 2
_journal_name_full 'Journal of the American Chemical Society'
_journal_page_first 763
_journal_page_last 775
_journal_paper_doi 10.1021/jacs.6b10309
_journal_volume 139
_journal_year 2017
_chemical_formula_moiety 'C19 H14 F N3 O Pd'
_chemical_formula_sum 'C19 H14 F N3 O Pd'
_chemical_formula_weight 425.73
_space_group_crystal_system monoclinic
_space_group_IT_number 14
_space_group_name_Hall '-P 2yn'
_space_group_name_H-M_alt 'P 1 21/n 1'
_symmetry_space_group_name_Hall '-P 2yn'
_symmetry_space_group_name_H-M 'P 1 21/n 1'
_atom_sites_solution_hydrogens geom
_audit_creation_date 2016-01-01
_audit_creation_method
;
Olex2 1.2
(compiled 2015.01.26 svn.r3150 for OlexSys, GUI svn.r4998)
;
_cell_angle_alpha 90
_cell_angle_beta 90.536(7)
_cell_angle_gamma 90
_cell_formula_units_Z 4
_cell_length_a 6.817(3)
_cell_length_b 8.561(4)
_cell_length_c 27.641(12)
_cell_measurement_reflns_used 4381
_cell_measurement_temperature 150
_cell_measurement_theta_max 29.2
_cell_measurement_theta_min 3.1
_cell_volume 1613.1(12)
_computing_cell_refinement
;
CrystalClear-SM Expert 2.1 b28 (Rigaku, 2013)
;
_computing_data_collection
;
CrystalClear-SM Expert 2.1 b28 (Rigaku, 2013)
;
_computing_data_reduction
;
CrystalClear-SM Expert 2.1 b28 (Rigaku, 2013)
;
_computing_molecular_graphics 'Olex2 (Dolomanov et al., 2009)'
_computing_publication_material 'Olex2 (Dolomanov et al., 2009)'
_computing_structure_refinement 'ShelXL (Sheldrick, 2008)'
_diffrn_ambient_temperature 150
_diffrn_detector CCD
_diffrn_detector_area_resol_mean 28.5714
_diffrn_measured_fraction_theta_full 0.989
_diffrn_measured_fraction_theta_max 0.989
_diffrn_measurement_details
;
scan:
    Number of images: 351
               Slice: -105.5000 - 70.0000
         Image width: 0.5000
            Exp time: 8.0000
       Rotation axis: Omega
               Omega: 0.0000
               Kappa: 0.0000
                 Phi: -108.0000
                 XTD: 44.9316
              2theta: -19.9496
scan:
    Number of images: 60
               Slice: -35.0000 - -5.0000
         Image width: 0.5000
            Exp time: 8.0000
       Rotation axis: Omega
               Omega: 0.0000
               Kappa: -72.0000
                 Phi: -180.0000
                 XTD: 44.9316
              2theta: -19.9496
scan:
    Number of images: 308
               Slice: -110.0000 - 44.0000
         Image width: 0.5000
            Exp time: 8.0000
       Rotation axis: Omega
               Omega: 0.0000
               Kappa: 0.0000
                 Phi: -180.0000
                 XTD: 44.9316
              2theta: -19.9496
scan:
    Number of images: 95
               Slice: -11.0000 - 36.5000
         Image width: 0.5000
            Exp time: 8.0000
       Rotation axis: Omega
               Omega: 0.0000
               Kappa: 72.0000
                 Phi: -180.0000
                 XTD: 44.9316
              2theta: -19.9496
scan:
    Number of images: 219
               Slice: -110.0000 - -0.5000
         Image width: 0.5000
            Exp time: 8.0000
       Rotation axis: Omega
               Omega: 0.0000
               Kappa: 0.0000
                 Phi: -36.0000
                 XTD: 44.9316
              2theta: -19.9496
;
_diffrn_measurement_device
;
AFC12 (Right): Kappa 3 circle
;
_diffrn_measurement_device_type
;
Rigaku Saturn724+ (4x4 bin mode)
;
_diffrn_measurement_method 'profile data from \w-scans'
_diffrn_measurement_specimen_support Fiber
_diffrn_orient_matrix_type XPlain
_diffrn_orient_matrix_UB_11 0.086452
_diffrn_orient_matrix_UB_12 -0.060873
_diffrn_orient_matrix_UB_13 -0.101706
_diffrn_orient_matrix_UB_21 0.065209
_diffrn_orient_matrix_UB_22 0.096873
_diffrn_orient_matrix_UB_23 -0.002551
_diffrn_orient_matrix_UB_31 0.021328
_diffrn_orient_matrix_UB_32 -0.013677
_diffrn_orient_matrix_UB_33 0.025827
_diffrn_radiation_monochromator Confocal
_diffrn_radiation_type MoK\a
_diffrn_radiation_wavelength 0.71075
_diffrn_reflns_av_R_equivalents 0.0600
_diffrn_reflns_av_unetI/netI 0.0636
_diffrn_reflns_Laue_measured_fraction_full 0.989
_diffrn_reflns_Laue_measured_fraction_max 0.989
_diffrn_reflns_limit_h_max 8
_diffrn_reflns_limit_h_min -8
_diffrn_reflns_limit_k_max 10
_diffrn_reflns_limit_k_min -10
_diffrn_reflns_limit_l_max 29
_diffrn_reflns_limit_l_min -32
_diffrn_reflns_number 15082
_diffrn_reflns_point_group_measured_fraction_full 0.989
_diffrn_reflns_point_group_measured_fraction_max 0.989
_diffrn_reflns_theta_full 24.998
_diffrn_reflns_theta_max 24.998
_diffrn_reflns_theta_min 3.071
_diffrn_source MicroMax003_Mo
_diffrn_source_current 0.6
_diffrn_source_power 0.0
_diffrn_source_voltage 50.0
_exptl_absorpt_coefficient_mu 1.173
_exptl_absorpt_correction_T_max 1.000
_exptl_absorpt_correction_T_min 0.621
_exptl_absorpt_correction_type numerical
_exptl_crystal_colour Colorless
_exptl_crystal_density_diffrn 1.753
_exptl_crystal_description Prism
_exptl_crystal_F_000 848
_exptl_crystal_size_max 0.2
_exptl_crystal_size_mid 0.2
_exptl_crystal_size_min 0.2
_refine_diff_density_max 1.592
_refine_diff_density_min -0.807
_refine_diff_density_rms 0.139
_refine_ls_extinction_method none
_refine_ls_goodness_of_fit_ref 1.161
_refine_ls_hydrogen_treatment constr
_refine_ls_matrix_type full
_refine_ls_number_parameters 227
_refine_ls_number_reflns 2798
_refine_ls_number_restraints 0
_refine_ls_restrained_S_all 1.161
_refine_ls_R_factor_all 0.0651
_refine_ls_R_factor_gt 0.0445
_refine_ls_shift/su_max 0.000
_refine_ls_shift/su_mean 0.000
_refine_ls_structure_factor_coef Fsqd
_refine_ls_weighting_details 'w=1/[\s^2^(Fo^2^)+(0.0518P)^2^+0.7204P] where P=(Fo^2^+2Fc^2^)/3'
_refine_ls_weighting_scheme calc
_refine_ls_wR_factor_gt 0.1020
_refine_ls_wR_factor_ref 0.1202
_reflns_Friedel_coverage 0.000
_reflns_number_gt 2220
_reflns_number_total 2798
_reflns_shell_number_unique_all 4417
_reflns_threshold_expression 'I > 2\s(I)'
_cod_data_source_file ja6b10309_si_002.cif
_cod_data_source_block shelxl
_cod_depositor_comments
;
The following automatic conversions were performed:

'_exptl_absorpt_correction_type' value 'Numerical' changed to
'numerical' according to
/home/data/users/saulius/crontab/automatic-downloads/current/ACS/lib/dictionaries/cif_core.dic
dictionary named 'cif_core.dic' version 2.4.2 from 2011-04-26.

Automatic conversion script
Id: cif_fix_values 4973 2017-02-22 13:04:09Z antanas 
;
_cod_database_code 4125764
_shelx_space_group_comment
;
The symmetry employed for this shelxl refinement is uniquely defined
by the following loop, which should always be used as a source of
symmetry information in preference to the above space-group names.
They are only intended as comments.
;
_shelx_estimated_absorpt_t_max 0.799
_shelx_estimated_absorpt_t_min 0.799
_olex2_refinement_description
;
1. Fixed Uiso
 At 1.2 times of:
  All C(H) groups, All C(H,H) groups
 At 1.5 times of:
  All C(H,H,H) groups
2.a Secondary CH2 refined with riding coordinates:
 C12(H12A,H12B)
2.b Aromatic/amide H refined with riding coordinates:
 C10(H10), C14(H14), C17(H17), C18(H18), C20(H20), C22(H22), C23(H23),
 C24(H24), C25(H25)
2.c Idealised Me refined as rotating group:
 C7(H7A,H7B,H7C)
;
_shelx_shelxl_version_number 2014/7
_olex2_submission_special_instructions 'No special instructions were received'

loop_
_space_group_symop_operation_xyz
'x, y, z'
'-x+1/2, y+1/2, -z+1/2'
'-x, -y, -z'
'x-1/2, -y-1/2, z-1/2'

loop_
_atom_site_label
_atom_site_type_symbol
_atom_site_fract_x
_atom_site_fract_y
_atom_site_fract_z
_atom_site_U_iso_or_equiv
_atom_site_adp_type
_atom_site_occupancy
_atom_site_site_symmetry_order
_atom_site_calc_flag
_atom_site_refinement_flags_posn
Pd1 Pd 0.79968(6) 0.03005(5) 0.38784(2) 0.02437(18) Uani 1 1 d .
O2 O 0.4916(6) -0.3887(5) 0.38585(15) 0.0380(10) Uani 1 1 d .
F3 F 1.2634(6) -0.0367(5) 0.23620(13) 0.0559(12) Uani 1 1 d .
N4 N 0.6930(6) -0.1799(5) 0.40451(16) 0.0245(10) Uani 1 1 d .
N5 N 0.8909(7) 0.2478(6) 0.37228(18) 0.0327(12) Uani 1 1 d .
N6 N 0.7598(6) 0.0621(6) 0.46320(17) 0.0269(11) Uani 1 1 d .
C7 C 1.0106(9) 0.5302(6) 0.3559(2) 0.0327(14) Uani 1 1 d .
H7A H 0.9830 0.5580 0.3221 0.049 Uiso 1 1 calc GR
H7B H 1.1522 0.5363 0.3621 0.049 Uiso 1 1 calc GR
H7C H 0.9423 0.6030 0.3773 0.049 Uiso 1 1 calc GR
C8 C 0.7025(7) -0.2119(7) 0.4543(2) 0.0273(13) Uani 1 1 d .
C9 C 0.7405(8) -0.1556(7) 0.2998(2) 0.0310(14) Uani 1 1 d .
C10 C 1.0407(9) -0.0067(7) 0.30070(19) 0.0276(13) Uani 1 1 d .
H10 H 1.1286 0.0649 0.3158 0.033 Uiso 1 1 calc R
C11 C 0.8646(8) -0.0448(6) 0.3221(2) 0.0274(13) Uani 1 1 d .
C12 C 0.5522(9) -0.2044(7) 0.32347(19) 0.0314(14) Uani 1 1 d .
H12A H 0.4878 -0.2849 0.3031 0.038 Uiso 1 1 calc R
H12B H 0.4634 -0.1131 0.3248 0.038 Uiso 1 1 calc R
C13 C 0.9426(8) 0.3719(8) 0.3651(2) 0.0303(14) Uani 1 1 d .
C14 C 0.6889(8) -0.3565(8) 0.4763(2) 0.0322(14) Uani 1 1 d .
H14 H 0.6802 -0.4478 0.4569 0.039 Uiso 1 1 calc R
C15 C 1.0871(9) -0.0759(8) 0.2561(2) 0.0407(16) Uani 1 1 d .
C16 C 0.5790(8) -0.2690(7) 0.3742(2) 0.0307(14) Uani 1 1 d .
C17 C 0.7017(9) -0.2441(9) 0.5559(2) 0.0403(17) Uani 1 1 d .
H17 H 0.6939 -0.2561 0.5900 0.048 Uiso 1 1 calc R
C18 C 0.7870(8) 0.1870(7) 0.4903(2) 0.0333(15) Uani 1 1 d .
H18 H 0.8097 0.2844 0.4749 0.040 Uiso 1 1 calc R
C19 C 0.7278(8) -0.0940(8) 0.5356(2) 0.0319(14) Uani 1 1 d .
C20 C 0.7913(10) -0.2169(8) 0.2548(2) 0.0404(16) Uani 1 1 d .
H20 H 0.7035 -0.2867 0.2389 0.048 Uiso 1 1 calc R
C21 C 0.7291(7) -0.0795(7) 0.4846(2) 0.0266(13) Uani 1 1 d .
C22 C 0.6877(8) -0.3706(8) 0.5268(2) 0.0404(17) Uani 1 1 d .
H22 H 0.6769 -0.4713 0.5409 0.048 Uiso 1 1 calc R
C23 C 0.7573(8) 0.0427(9) 0.5632(2) 0.0390(17) Uani 1 1 d .
H23 H 0.7586 0.0379 0.5975 0.047 Uiso 1 1 calc R
C24 C 0.9666(10) -0.1786(8) 0.2327(2) 0.0446(18) Uani 1 1 d .
H24 H 1.0015 -0.2223 0.2024 0.053 Uiso 1 1 calc R
C25 C 0.7838(8) 0.1821(8) 0.5402(2) 0.0378(16) Uani 1 1 d .
H25 H 0.7999 0.2753 0.5584 0.045 Uiso 1 1 calc R

loop_
_atom_site_aniso_label
_atom_site_aniso_U_11
_atom_site_aniso_U_22
_atom_site_aniso_U_33
_atom_site_aniso_U_23
_atom_site_aniso_U_13
_atom_site_aniso_U_12
Pd1 0.0231(3) 0.0247(3) 0.0253(3) 0.00033(18) 0.00183(19) -0.00059(19)
O2 0.044(3) 0.031(3) 0.039(3) 0.000(2) 0.011(2) -0.013(2)
F3 0.043(2) 0.096(3) 0.029(2) 0.006(2) 0.0158(18) -0.004(2)
N4 0.023(2) 0.024(3) 0.027(3) 0.002(2) 0.001(2) 0.000(2)
N5 0.036(3) 0.028(3) 0.035(3) 0.001(2) -0.001(2) 0.002(2)
N6 0.017(2) 0.031(3) 0.033(3) -0.003(2) 0.004(2) 0.005(2)
C7 0.034(3) 0.025(3) 0.039(4) 0.002(3) 0.005(3) -0.002(3)
C8 0.014(3) 0.033(3) 0.034(3) 0.009(3) -0.003(2) 0.003(2)
C9 0.032(3) 0.027(3) 0.034(3) 0.005(3) -0.002(3) 0.002(3)
C10 0.031(3) 0.038(4) 0.013(3) 0.003(2) -0.008(2) 0.003(3)
C11 0.029(3) 0.027(3) 0.026(3) 0.010(3) 0.002(3) 0.005(3)
C12 0.037(3) 0.037(4) 0.021(3) -0.008(3) -0.002(2) -0.008(3)
C13 0.024(3) 0.039(4) 0.028(3) 0.003(3) 0.000(2) 0.009(3)
C14 0.031(3) 0.040(4) 0.026(3) 0.004(3) 0.000(3) -0.002(3)
C15 0.028(3) 0.053(4) 0.041(4) 0.013(3) 0.009(3) 0.006(3)
C16 0.024(3) 0.032(4) 0.036(4) 0.000(3) 0.006(3) 0.002(3)
C17 0.029(3) 0.063(5) 0.029(3) 0.015(3) -0.001(3) 0.006(3)
C18 0.027(3) 0.033(4) 0.040(4) -0.010(3) 0.003(3) 0.007(3)
C19 0.015(3) 0.055(4) 0.025(3) 0.004(3) 0.002(2) 0.007(3)
C20 0.049(4) 0.044(4) 0.028(3) 0.003(3) 0.000(3) -0.001(3)
C21 0.012(3) 0.038(4) 0.030(3) 0.000(3) 0.002(2) 0.005(3)
C22 0.025(3) 0.044(4) 0.052(4) 0.022(4) -0.005(3) -0.002(3)
C23 0.019(3) 0.074(5) 0.024(3) -0.009(3) -0.003(3) 0.013(3)
C24 0.050(4) 0.060(5) 0.024(4) 0.000(3) 0.005(3) 0.004(4)
C25 0.027(3) 0.051(4) 0.035(4) -0.014(3) 0.004(3) 0.011(3)

loop_
_atom_type_symbol
_atom_type_description
_atom_type_scat_dispersion_real
_atom_type_scat_dispersion_imag
_atom_type_scat_source
C C 0.0033 0.0016 'International Tables Vol C Tables 4.2.6.8 and 6.1.1.4'
H H 0.0000 0.0000 'International Tables Vol C Tables 4.2.6.8 and 6.1.1.4'
F F 0.0171 0.0103 'International Tables Vol C Tables 4.2.6.8 and 6.1.1.4'
N N 0.0061 0.0033 'International Tables Vol C Tables 4.2.6.8 and 6.1.1.4'
O O 0.0106 0.0060 'International Tables Vol C Tables 4.2.6.8 and 6.1.1.4'
Pd Pd -0.9988 1.0072 'International Tables Vol C Tables 4.2.6.8 and 6.1.1.4'

loop_
_geom_angle_atom_site_label_1
_geom_angle_atom_site_label_2
_geom_angle_atom_site_label_3
_geom_angle
N4 Pd1 N5 176.35(19)
N4 Pd1 N6 80.75(18)
N5 Pd1 N6 97.63(19)
C11 Pd1 N4 90.3(2)
C11 Pd1 N5 91.8(2)
C11 Pd1 N6 167.1(2)
C8 N4 Pd1 112.9(4)
C16 N4 Pd1 124.5(4)
C16 N4 C8 120.7(5)
C13 N5 Pd1 177.8(5)
C18 N6 Pd1 130.1(4)
C18 N6 C21 119.6(5)
C21 N6 Pd1 109.4(4)
H7A C7 H7B 109.5
H7A C7 H7C 109.5
H7B C7 H7C 109.5
C13 C7 H7A 109.5
C13 C7 H7B 109.5
C13 C7 H7C 109.5
N4 C8 C21 115.3(5)
C14 C8 N4 127.2(5)
C14 C8 C21 117.5(5)
C11 C9 C12 120.4(5)
C20 C9 C11 119.4(6)
C20 C9 C12 120.2(5)
C11 C10 H10 120.7
C11 C10 C15 118.6(6)
C15 C10 H10 120.7
C9 C11 Pd1 118.8(4)
C10 C11 Pd1 121.3(4)
C10 C11 C9 119.4(5)
C9 C12 H12A 108.7
C9 C12 H12B 108.7
C9 C12 C16 114.1(5)
H12A C12 H12B 107.6
C16 C12 H12A 108.7
C16 C12 H12B 108.7
N5 C13 C7 179.5(7)
C8 C14 H14 119.4
C8 C14 C22 121.1(6)
C22 C14 H14 119.4
F3 C15 C10 117.0(6)
C24 C15 F3 119.7(6)
C24 C15 C10 123.3(6)
O2 C16 N4 125.3(6)
O2 C16 C12 119.4(5)
N4 C16 C12 115.2(5)
C19 C17 H17 120.0
C22 C17 H17 120.0
C22 C17 C19 120.0(6)
N6 C18 H18 118.7
N6 C18 C25 122.7(6)
C25 C18 H18 118.7
C17 C19 C21 118.4(6)
C23 C19 C17 124.0(6)
C23 C19 C21 117.6(6)
C9 C20 H20 119.2
C24 C20 C9 121.6(6)
C24 C20 H20 119.2
N6 C21 C8 118.1(5)
N6 C21 C19 120.8(6)
C19 C21 C8 121.1(6)
C14 C22 H22 119.2
C17 C22 C14 121.5(6)
C17 C22 H22 119.2
C19 C23 H23 120.2
C25 C23 C19 119.5(6)
C25 C23 H23 120.2
C15 C24 C20 117.6(6)
C15 C24 H24 121.2
C20 C24 H24 121.2
C18 C25 H25 120.1
C23 C25 C18 119.7(6)
C23 C25 H25 120.1

loop_
_geom_bond_atom_site_label_1
_geom_bond_atom_site_label_2
_geom_bond_distance
Pd1 N4 1.994(5)
Pd1 N5 2.013(5)
Pd1 N6 2.121(5)
Pd1 C11 1.979(6)
O2 C16 1.230(7)
F3 C15 1.368(7)
N4 C8 1.403(7)
N4 C16 1.369(7)
N5 C13 1.138(7)
N6 C18 1.318(7)
N6 C21 1.366(7)
C7 H7A 0.9800
C7 H7B 0.9800
C7 H7C 0.9800
C7 C13 1.455(8)
C8 C14 1.384(8)
C8 C21 1.421(8)
C9 C11 1.410(8)
C9 C12 1.506(8)
C9 C20 1.397(8)
C10 H10 0.9500
C10 C11 1.383(8)
C10 C15 1.407(8)
C12 H12A 0.9900
C12 H12B 0.9900
C12 C16 1.517(8)
C14 H14 0.9500
C14 C22 1.399(8)
C15 C24 1.362(9)
C17 H17 0.9500
C17 C19 1.414(9)
C17 C22 1.352(9)
C18 H18 0.9500
C18 C25 1.379(8)
C19 C21 1.415(8)
C19 C23 1.410(9)
C20 H20 0.9500
C20 C24 1.386(9)
C22 H22 0.9500
C23 H23 0.9500
C23 C25 1.365(9)
C24 H24 0.9500
C25 H25 0.9500

loop_
_geom_torsion_atom_site_label_1
_geom_torsion_atom_site_label_2
_geom_torsion_atom_site_label_3
_geom_torsion_atom_site_label_4
_geom_torsion
Pd1 N4 C8 C14 -162.3(5)
Pd1 N4 C8 C21 17.7(5)
Pd1 N4 C16 O2 -170.2(4)
Pd1 N4 C16 C12 5.7(7)
Pd1 N6 C18 C25 -169.5(4)
Pd1 N6 C21 C8 -8.4(6)
Pd1 N6 C21 C19 170.3(4)
F3 C15 C24 C20 178.8(6)
N4 C8 C14 C22 -175.7(5)
N4 C8 C21 N6 -5.6(7)
N4 C8 C21 C19 175.7(5)
N6 C18 C25 C23 2.0(9)
C8 N4 C16 O2 -6.7(9)
C8 N4 C16 C12 169.2(5)
C8 C14 C22 C17 -0.7(9)
C9 C12 C16 O2 -134.9(6)
C9 C12 C16 N4 48.9(7)
C9 C20 C24 C15 -1.2(10)
C10 C15 C24 C20 -0.9(10)
C11 C9 C12 C16 -56.6(7)
C11 C9 C20 C24 3.8(9)
C11 C10 C15 F3 -179.4(5)
C11 C10 C15 C24 0.3(9)
C12 C9 C11 Pd1 5.7(7)
C12 C9 C11 C10 177.3(5)
C12 C9 C20 C24 -177.7(6)
C14 C8 C21 N6 174.4(5)
C14 C8 C21 C19 -4.3(8)
C15 C10 C11 Pd1 173.6(4)
C15 C10 C11 C9 2.3(8)
C16 N4 C8 C14 32.5(8)
C16 N4 C8 C21 -147.5(5)
C17 C19 C21 N6 -178.0(5)
C17 C19 C21 C8 0.7(8)
C17 C19 C23 C25 179.1(6)
C18 N6 C21 C8 -179.3(5)
C18 N6 C21 C19 -0.6(7)
C19 C17 C22 C14 -3.2(9)
C19 C23 C25 C18 -1.8(9)
C20 C9 C11 Pd1 -175.9(4)
C20 C9 C11 C10 -4.3(8)
C20 C9 C12 C16 125.0(6)
C21 N6 C18 C25 -0.7(8)
C21 C8 C14 C22 4.3(8)
C21 C19 C23 C25 0.5(8)
C22 C17 C19 C21 3.1(9)
C22 C17 C19 C23 -175.5(5)
C23 C19 C21 N6 0.7(7)
C23 C19 C21 C8 179.4(5)
